data_7219090
loop_
_publ_author_name
'Yang, Jian'
'Xie, Gui-Dan'
'Chen, Xue-Fei'
'Wu, Duo'
'Lin, Xiao-Ming'
'Zhang, Gang'
'Cai, Yue-Peng'

_publ_section_title
;
 A series of variable coordination polymers based on flexible aromatic
 carboxylates
;
_journal_issue 6
_journal_name_full CrystEngComm
_journal_page_first 1326
_journal_paper_doi 10.1039/C4CE01994F
_journal_volume 17
_journal_year 2015
_chemical_formula_moiety 'C30 H23 Ag N4 O4'
_chemical_formula_sum 'C30 H23 Ag N4 O4'
_chemical_formula_weight 611.39
_chemical_name_systematic
; 
 ? 
;
_space_group_IT_number 14
_symmetry_cell_setting monoclinic
_symmetry_space_group_name_Hall '-P 2ybc'
_symmetry_space_group_name_H-M 'P 1 21/c 1'
_atom_sites_solution_hydrogens geom
_atom_sites_solution_primary direct
_atom_sites_solution_secondary difmap
_audit_creation_method SHELXL-97
_audit_update_record
;
2014-09-28 deposited with the CCDC.
2014-12-12 downloaded from the CCDC.
;
_cell_angle_alpha 90.00
_cell_angle_beta 97.0260(10)
_cell_angle_gamma 90.00
_cell_formula_units_Z 4
_cell_length_a 10.7880(12)
_cell_length_b 25.337(3)
_cell_length_c 9.4619(10)
_cell_measurement_reflns_used 3189
_cell_measurement_temperature 296(2)
_cell_measurement_theta_max 22.37
_cell_measurement_theta_min 2.31
_cell_volume 2566.9(5)
_computing_structure_refinement 'SHELXL-97 (Sheldrick, 2008)'
_computing_structure_solution 'SHELXS-97 (Sheldrick, 2008)'
_diffrn_ambient_temperature 296(2)
_diffrn_measured_fraction_theta_full 0.993
_diffrn_measured_fraction_theta_max 0.993
_diffrn_measurement_device_type 'Bruker APEX-II CCD'
_diffrn_measurement_method '\f and \w scans'
_diffrn_radiation_monochromator graphite
_diffrn_radiation_source 'fine-focus sealed tube'
_diffrn_radiation_type MoK\a
_diffrn_radiation_wavelength 0.71073
_diffrn_reflns_av_R_equivalents 0.0308
_diffrn_reflns_av_sigmaI/netI 0.0357
_diffrn_reflns_limit_h_max 12
_diffrn_reflns_limit_h_min -12
_diffrn_reflns_limit_k_max 26
_diffrn_reflns_limit_k_min -29
_diffrn_reflns_limit_l_max 11
_diffrn_reflns_limit_l_min -10
_diffrn_reflns_number 12707
_diffrn_reflns_theta_full 24.84
_diffrn_reflns_theta_max 24.84
_diffrn_reflns_theta_min 1.61
_exptl_absorpt_coefficient_mu 0.830
_exptl_absorpt_correction_T_max 0.9216
_exptl_absorpt_correction_T_min 0.8515
_exptl_absorpt_correction_type multi-scan
_exptl_crystal_colour colorless
_exptl_crystal_density_diffrn 1.582
_exptl_crystal_density_method 'not measured'
_exptl_crystal_description block
_exptl_crystal_F_000 1240
_exptl_crystal_size_max 0.20
_exptl_crystal_size_mid 0.10
_exptl_crystal_size_min 0.10
_refine_diff_density_max 0.635
_refine_diff_density_min -0.663
_refine_diff_density_rms 0.058
_refine_ls_extinction_method none
_refine_ls_goodness_of_fit_ref 1.001
_refine_ls_hydrogen_treatment mixed
_refine_ls_matrix_type full
_refine_ls_number_parameters 356
_refine_ls_number_reflns 4401
_refine_ls_number_restraints 0
_refine_ls_restrained_S_all 1.001
_refine_ls_R_factor_all 0.0593
_refine_ls_R_factor_gt 0.0383
_refine_ls_shift/su_max 0.001
_refine_ls_shift/su_mean 0.000
_refine_ls_structure_factor_coef Fsqd
_refine_ls_weighting_details 'calc w=1/[\s^2^(Fo^2^)+(0.0373P)^2^+2.0281P] where P=(Fo^2^+2Fc^2^)/3'
_refine_ls_weighting_scheme calc
_refine_ls_wR_factor_gt 0.0843
_refine_ls_wR_factor_ref 0.0946
_reflns_number_gt 3228
_reflns_number_total 4401
_reflns_threshold_expression >2sigma(I)
_cod_data_source_file c4ce01994f2.cif
_cod_data_source_block 4
_cod_depositor_comments 'Adding full bibliography for 7219087--7219092.cif.'
_cod_original_sg_symbol_H-M P2(1)/c
_cod_database_code 7219090

loop_
_symmetry_equiv_pos_as_xyz
'x, y, z'
'-x, y+1/2, -z+1/2'
'-x, -y, -z'
'x, -y-1/2, z-1/2'

loop_
_atom_site_label
_atom_site_type_symbol
_atom_site_fract_x
_atom_site_fract_y
_atom_site_fract_z
_atom_site_U_iso_or_equiv
_atom_site_adp_type
_atom_site_occupancy
_atom_site_symmetry_multiplicity
_atom_site_calc_flag
_atom_site_refinement_flags
Ag1 Ag -0.03404(3) 0.456608(13) 0.36264(4) 0.06864(15) Uani 1 1 d .
C1 C -0.0380(3) 0.54926(13) 0.1188(4) 0.0450(8) Uani 1 1 d .
C2 C -0.1524(4) 0.53956(16) 0.0382(4) 0.0582(10) Uani 1 1 d .
H2A H -0.2062 0.5136 0.0642 0.070 Uiso 1 1 calc R
C3 C -0.1827(4) 0.57003(19) -0.0816(4) 0.0692(12) Uani 1 1 d .
H3A H -0.2588 0.5648 -0.1374 0.083 Uiso 1 1 calc R
C4 C -0.1015(5) 0.60826(19) -0.1202(5) 0.0742(13) Uani 1 1 d .
H4A H -0.1248 0.6278 -0.2024 0.089 Uiso 1 1 calc R
C5 C 0.0117(4) 0.61858(16) -0.0427(4) 0.0615(11) Uani 1 1 d .
H5A H 0.0651 0.6444 -0.0702 0.074 Uiso 1 1 calc R
C6 C 0.0425(3) 0.58840(13) 0.0794(4) 0.0440(8) Uani 1 1 d .
C7 C 0.1253(4) 0.54881(14) 0.2733(4) 0.0508(9) Uani 1 1 d .
H7A H 0.1821 0.5401 0.3519 0.061 Uiso 1 1 calc R
C8 C 0.2556(3) 0.62268(14) 0.1922(4) 0.0541(10) Uani 1 1 d .
H8A H 0.2467 0.6500 0.2621 0.065 Uiso 1 1 calc R
H8B H 0.2609 0.6396 0.1012 0.065 Uiso 1 1 calc R
C9 C 0.3736(3) 0.59173(13) 0.2359(4) 0.0455(8) Uani 1 1 d .
C10 C 0.4335(3) 0.59201(14) 0.3736(4) 0.0515(9) Uani 1 1 d .
H10A H 0.4033 0.6132 0.4419 0.062 Uiso 1 1 calc R
C11 C 0.5377(3) 0.56115(14) 0.4109(4) 0.0499(9) Uani 1 1 d .
H11A H 0.5782 0.5627 0.5034 0.060 Uiso 1 1 calc R
C12 C 0.5829(3) 0.52794(13) 0.3131(4) 0.0425(8) Uani 1 1 d .
C13 C 0.5232(4) 0.52812(17) 0.1750(4) 0.0629(11) Uani 1 1 d .
H13A H 0.5523 0.5064 0.1070 0.076 Uiso 1 1 calc R
C14 C 0.4204(4) 0.56028(17) 0.1365(4) 0.0636(11) Uani 1 1 d .
H14A H 0.3829 0.5606 0.0427 0.076 Uiso 1 1 calc R
C15 C 0.6965(3) 0.49402(14) 0.3503(4) 0.0470(9) Uani 1 1 d .
C16 C -0.0579(3) 0.34186(13) 0.5023(4) 0.0427(8) Uani 1 1 d .
C17 C -0.1709(4) 0.32750(15) 0.4266(4) 0.0552(10) Uani 1 1 d .
H17A H -0.2075 0.3476 0.3504 0.066 Uiso 1 1 calc R
C18 C -0.2269(4) 0.28215(16) 0.4692(5) 0.0649(11) Uani 1 1 d .
H18A H -0.3021 0.2711 0.4195 0.078 Uiso 1 1 calc R
C19 C -0.1735(4) 0.25263(15) 0.5845(5) 0.0649(11) Uani 1 1 d .
H19A H -0.2146 0.2225 0.6105 0.078 Uiso 1 1 calc R
C20 C -0.0626(4) 0.26643(14) 0.6610(4) 0.0586(10) Uani 1 1 d .
H20A H -0.0277 0.2466 0.7385 0.070 Uiso 1 1 calc R
C21 C -0.0047(3) 0.31147(13) 0.6175(4) 0.0448(8) Uani 1 1 d .
C22 C 0.1114(3) 0.38096(13) 0.5879(4) 0.0511(9) Uani 1 1 d .
H22A H 0.1765 0.4052 0.6018 0.061 Uiso 1 1 calc R
C23 C 0.1917(4) 0.32297(16) 0.7952(4) 0.0620(11) Uani 1 1 d .
H23A H 0.1442 0.3124 0.8711 0.074 Uiso 1 1 calc R
H23B H 0.2411 0.3536 0.8278 0.074 Uiso 1 1 calc R
C24 C 0.2788(3) 0.27848(14) 0.7664(4) 0.0509(9) Uani 1 1 d .
C25 C 0.2673(4) 0.22887(17) 0.8221(5) 0.0684(12) Uani 1 1 d .
H25A H 0.2031 0.2221 0.8768 0.082 Uiso 1 1 calc R
C26 C 0.3495(4) 0.18873(16) 0.7984(4) 0.0616(11) Uani 1 1 d .
H26A H 0.3415 0.1558 0.8397 0.074 Uiso 1 1 calc R
C27 C 0.4429(3) 0.19712(14) 0.7143(4) 0.0490(9) Uani 1 1 d .
C28 C 0.4553(4) 0.24669(16) 0.6596(5) 0.0752(13) Uani 1 1 d .
H28A H 0.5187 0.2533 0.6036 0.090 Uiso 1 1 calc R
C29 C 0.3749(4) 0.28688(17) 0.6865(5) 0.0770(13) Uani 1 1 d .
H29A H 0.3861 0.3203 0.6496 0.092 Uiso 1 1 calc R
C30 C 0.5347(4) 0.15498(15) 0.6880(4) 0.0521(9) Uani 1 1 d .
N1 N 0.0184(3) 0.52476(11) 0.2422(3) 0.0483(7) Uani 1 1 d .
N2 N 0.1459(3) 0.58764(11) 0.1807(3) 0.0460(7) Uani 1 1 d .
N3 N 0.1044(3) 0.33789(11) 0.6697(3) 0.0476(7) Uani 1 1 d .
N4 N 0.0170(3) 0.38551(11) 0.4859(3) 0.0496(7) Uani 1 1 d .
O1 O 0.7077(2) 0.45297(10) 0.2761(3) 0.0614(7) Uani 1 1 d .
O2 O 0.7750(2) 0.50872(10) 0.4491(3) 0.0588(7) Uani 1 1 d .
O3 O 0.6156(3) 0.16152(11) 0.6126(3) 0.0728(8) Uani 1 1 d .
O4 O 0.5197(3) 0.11062(11) 0.7556(3) 0.0678(8) Uani 1 1 d .
H1 H 0.579(5) 0.086(2) 0.754(6) 0.13(2) Uiso 1 1 d .

loop_
_atom_site_aniso_label
_atom_site_aniso_U_11
_atom_site_aniso_U_22
_atom_site_aniso_U_33
_atom_site_aniso_U_23
_atom_site_aniso_U_13
_atom_site_aniso_U_12
Ag1 0.0725(3) 0.0543(2) 0.0808(3) 0.02595(17) 0.01614(18) 0.00698(16)
C1 0.047(2) 0.042(2) 0.047(2) 0.0030(16) 0.0084(17) 0.0116(17)
C2 0.048(2) 0.065(3) 0.061(2) -0.005(2) 0.0039(19) 0.0011(19)
C3 0.059(3) 0.087(3) 0.059(3) -0.002(2) -0.008(2) 0.007(2)
C4 0.074(3) 0.090(3) 0.055(3) 0.019(2) -0.004(2) 0.022(3)
C5 0.061(3) 0.063(3) 0.062(3) 0.019(2) 0.012(2) 0.010(2)
C6 0.044(2) 0.044(2) 0.044(2) 0.0053(16) 0.0068(17) 0.0112(16)
C7 0.049(2) 0.056(2) 0.048(2) 0.0096(18) 0.0077(17) 0.0097(19)
C8 0.048(2) 0.044(2) 0.071(3) 0.0057(18) 0.0102(19) 0.0050(17)
C9 0.043(2) 0.0398(19) 0.054(2) -0.0023(16) 0.0081(17) 0.0027(16)
C10 0.055(2) 0.046(2) 0.054(2) -0.0103(17) 0.0082(19) 0.0036(18)
C11 0.051(2) 0.053(2) 0.044(2) -0.0069(17) -0.0005(17) -0.0017(18)
C12 0.037(2) 0.0427(19) 0.047(2) 0.0000(16) 0.0006(16) -0.0049(15)
C13 0.058(3) 0.077(3) 0.051(2) -0.018(2) -0.002(2) 0.022(2)
C14 0.058(3) 0.082(3) 0.048(2) -0.007(2) -0.0056(19) 0.020(2)
C15 0.043(2) 0.042(2) 0.055(2) 0.0103(18) 0.0042(18) -0.0045(17)
C16 0.045(2) 0.0365(19) 0.048(2) 0.0007(15) 0.0078(17) 0.0046(16)
C17 0.051(2) 0.058(2) 0.056(2) -0.0030(19) 0.0022(19) 0.0070(19)
C18 0.051(3) 0.063(3) 0.080(3) -0.015(2) 0.001(2) -0.006(2)
C19 0.059(3) 0.045(2) 0.092(3) 0.003(2) 0.015(2) -0.005(2)
C20 0.062(3) 0.046(2) 0.068(3) 0.0133(19) 0.008(2) 0.002(2)
C21 0.046(2) 0.0375(19) 0.051(2) -0.0027(16) 0.0067(17) 0.0054(16)
C22 0.043(2) 0.037(2) 0.074(3) 0.0008(18) 0.007(2) 0.0016(16)
C23 0.063(3) 0.062(3) 0.056(2) -0.005(2) -0.012(2) 0.009(2)
C24 0.046(2) 0.051(2) 0.053(2) 0.0008(18) -0.0078(18) 0.0071(17)
C25 0.059(3) 0.068(3) 0.080(3) 0.017(2) 0.017(2) 0.008(2)
C26 0.057(3) 0.049(2) 0.079(3) 0.019(2) 0.011(2) 0.006(2)
C27 0.042(2) 0.051(2) 0.052(2) 0.0032(18) -0.0048(18) -0.0014(17)
C28 0.067(3) 0.061(3) 0.102(3) 0.028(3) 0.030(3) 0.012(2)
C29 0.073(3) 0.050(3) 0.109(4) 0.027(2) 0.020(3) 0.007(2)
C30 0.047(2) 0.049(2) 0.059(2) -0.0005(19) 0.0008(19) 0.0003(18)
N1 0.0445(19) 0.0494(18) 0.0523(18) 0.0114(14) 0.0106(15) 0.0033(14)
N2 0.0439(18) 0.0435(17) 0.0508(18) 0.0078(14) 0.0061(14) 0.0061(14)
N3 0.0444(18) 0.0426(17) 0.0539(18) 0.0012(14) -0.0018(14) 0.0051(14)
N4 0.0495(19) 0.0403(17) 0.0586(19) 0.0080(14) 0.0050(16) 0.0040(14)
O1 0.0461(15) 0.0487(16) 0.088(2) -0.0065(15) 0.0028(14) 0.0027(13)
O2 0.0471(16) 0.0585(16) 0.0655(17) 0.0070(14) -0.0143(14) -0.0049(13)
O3 0.071(2) 0.0612(18) 0.092(2) 0.0074(16) 0.0310(17) 0.0041(15)
O4 0.064(2) 0.0517(17) 0.091(2) 0.0196(15) 0.0203(16) 0.0125(15)

loop_
_atom_type_symbol
_atom_type_description
_atom_type_scat_dispersion_real
_atom_type_scat_dispersion_imag
_atom_type_scat_source
C C 0.0033 0.0016 'International Tables Vol C Tables 4.2.6.8 and 6.1.1.4'
H H 0.0000 0.0000 'International Tables Vol C Tables 4.2.6.8 and 6.1.1.4'
N N 0.0061 0.0033 'International Tables Vol C Tables 4.2.6.8 and 6.1.1.4'
O O 0.0106 0.0060 'International Tables Vol C Tables 4.2.6.8 and 6.1.1.4'
Ag Ag -0.8971 1.1015 'International Tables Vol C Tables 4.2.6.8 and 6.1.1.4'

loop_
_geom_angle_atom_site_label_1
_geom_angle_atom_site_label_2
_geom_angle_atom_site_label_3
_geom_angle
N4 Ag1 N1 150.36(12)
C2 C1 N1 130.3(3)
C2 C1 C6 121.2(3)
N1 C1 C6 108.5(3)
C3 C2 C1 117.2(4)
C3 C2 H2A 121.4
C1 C2 H2A 121.4
C2 C3 C4 121.0(4)
C2 C3 H3A 119.5
C4 C3 H3A 119.5
C5 C4 C3 122.9(4)
C5 C4 H4A 118.6
C3 C4 H4A 118.6
C4 C5 C6 116.5(4)
C4 C5 H5A 121.7
C6 C5 H5A 121.7
N2 C6 C5 132.5(4)
N2 C6 C1 106.3(3)
C5 C6 C1 121.2(4)
N1 C7 N2 113.8(3)
N1 C7 H7A 123.1
N2 C7 H7A 123.1
N2 C8 C9 110.5(3)
N2 C8 H8A 109.6
C9 C8 H8A 109.6
N2 C8 H8B 109.6
C9 C8 H8B 109.6
H8A C8 H8B 108.1
C14 C9 C10 118.6(3)
C14 C9 C8 118.8(3)
C10 C9 C8 122.5(3)
C11 C10 C9 120.7(3)
C11 C10 H10A 119.6
C9 C10 H10A 119.6
C10 C11 C12 121.1(3)
C10 C11 H11A 119.4
C12 C11 H11A 119.4
C11 C12 C13 117.9(3)
C11 C12 C15 122.4(3)
C13 C12 C15 119.7(3)
C12 C13 C14 120.9(4)
C12 C13 H13A 119.5
C14 C13 H13A 119.5
C9 C14 C13 120.6(4)
C9 C14 H14A 119.7
C13 C14 H14A 119.7
O2 C15 O1 124.2(3)
O2 C15 C12 117.8(3)
O1 C15 C12 118.0(3)
C17 C16 N4 129.7(3)
C17 C16 C21 120.6(3)
N4 C16 C21 109.7(3)
C18 C17 C16 117.2(4)
C18 C17 H17A 121.4
C16 C17 H17A 121.4
C17 C18 C19 121.6(4)
C17 C18 H18A 119.2
C19 C18 H18A 119.2
C20 C19 C18 122.0(4)
C20 C19 H19A 119.0
C18 C19 H19A 119.0
C19 C20 C21 116.8(4)
C19 C20 H20A 121.6
C21 C20 H20A 121.6
C20 C21 N3 133.1(3)
C20 C21 C16 121.8(3)
N3 C21 C16 105.1(3)
N4 C22 N3 113.5(3)
N4 C22 H22A 123.2
N3 C22 H22A 123.2
N3 C23 C24 113.3(3)
N3 C23 H23A 108.9
C24 C23 H23A 108.9
N3 C23 H23B 108.9
C24 C23 H23B 108.9
H23A C23 H23B 107.7
C29 C24 C25 117.5(4)
C29 C24 C23 120.7(4)
C25 C24 C23 121.7(4)
C24 C25 C26 121.3(4)
C24 C25 H25A 119.3
C26 C25 H25A 119.3
C27 C26 C25 120.6(4)
C27 C26 H26A 119.7
C25 C26 H26A 119.7
C28 C27 C26 118.2(4)
C28 C27 C30 119.5(4)
C26 C27 C30 122.2(3)
C27 C28 C29 120.8(4)
C27 C28 H28A 119.6
C29 C28 H28A 119.6
C24 C29 C28 121.4(4)
C24 C29 H29A 119.3
C28 C29 H29A 119.3
O3 C30 O4 123.2(4)
O3 C30 C27 122.8(4)
O4 C30 C27 113.9(3)
C7 N1 C1 105.3(3)
C7 N1 Ag1 122.0(2)
C1 N1 Ag1 132.5(2)
C7 N2 C6 106.1(3)
C7 N2 C8 125.8(3)
C6 N2 C8 128.1(3)
C22 N3 C21 106.9(3)
C22 N3 C23 126.6(3)
C21 N3 C23 126.4(3)
C22 N4 C16 104.8(3)
C22 N4 Ag1 125.8(2)
C16 N4 Ag1 127.3(2)
C30 O4 H1 118(4)

loop_
_geom_bond_atom_site_label_1
_geom_bond_atom_site_label_2
_geom_bond_distance
Ag1 N4 2.180(3)
Ag1 N1 2.181(3)
C1 C2 1.390(5)
C1 N1 1.395(4)
C1 C6 1.399(5)
C2 C3 1.378(6)
C2 H2A 0.9300
C3 C4 1.385(6)
C3 H3A 0.9300
C4 C5 1.371(6)
C4 H4A 0.9300
C5 C6 1.391(5)
C5 H5A 0.9300
C6 N2 1.380(4)
C7 N1 1.306(5)
C7 N2 1.354(4)
C7 H7A 0.9300
C8 N2 1.473(4)
C8 C9 1.509(5)
C8 H8A 0.9700
C8 H8B 0.9700
C9 C14 1.375(5)
C9 C10 1.382(5)
C10 C11 1.379(5)
C10 H10A 0.9300
C11 C12 1.383(5)
C11 H11A 0.9300
C12 C13 1.385(5)
C12 C15 1.503(5)
C13 C14 1.388(5)
C13 H13A 0.9300
C14 H14A 0.9300
C15 O2 1.240(4)
C15 O1 1.269(4)
C16 C17 1.385(5)
C16 N4 1.389(4)
C16 C21 1.399(5)
C17 C18 1.381(5)
C17 H17A 0.9300
C18 C19 1.388(6)
C18 H18A 0.9300
C19 C20 1.366(6)
C19 H19A 0.9300
C20 C21 1.388(5)
C20 H20A 0.9300
C21 N3 1.390(4)
C22 N4 1.319(4)
C22 N3 1.346(4)
C22 H22A 0.9300
C23 N3 1.472(4)
C23 C24 1.513(5)
C23 H23A 0.9700
C23 H23B 0.9700
C24 C29 1.373(6)
C24 C25 1.374(5)
C25 C26 1.386(5)
C25 H25A 0.9300
C26 C27 1.374(5)
C26 H26A 0.9300
C27 C28 1.372(5)
C27 C30 1.498(5)
C28 C29 1.382(6)
C28 H28A 0.9300
C29 H29A 0.9300
C30 O3 1.204(4)
C30 O4 1.313(4)
O4 H1 0.90(6)
